data_7103393
loop_
_publ_author_name
'Millange, Franck'
'Guillou, Nathalie'
'Walton, Richard I'
'Gren\`eche, Jean-Marc'
'Margiolaki, Ir\`ene'
'F\'erey, G\'erard'

_publ_section_title
;
 Effect of the nature of the metal on the breathing steps in MOFs with
 dynamic frameworks.
;
_journal_issue 39
_journal_name_full 'Chemical communications (Cambridge, England)'
_journal_page_first 4732
_journal_page_last 4734
_journal_paper_doi 10.1039/b809419e
_journal_year 2008
_chemical_formula_sum 'C32 H16 Fe4 O20'
_chemical_formula_weight 943.854
_space_group_crystal_system triclinic
_space_group_IT_number 2
_space_group_name_Hall '-P 1'
_space_group_name_H-M_alt 'P -1'
_audit_creation_date 08-04-23
_audit_creation_method 'Created with Diamond v2.0'
_audit_update_record 08-04-23
_cell_angle_alpha 109.856
_cell_angle_beta 88.058
_cell_angle_gamma 103.967
_cell_length_a 6.8865
_cell_length_b 10.5579
_cell_length_c 13.4662
_cell_volume 892.4
_cod_data_source_file b809419e.txt
_cod_data_source_block 2
_cod_depositor_comments
;
 Updating space group information.

 Antanas Vaitkus,
 2018-07-15
;
_cod_original_formula_sum 'Fe4 O20 C32 H16'
_cod_database_code 7103393

loop_
_space_group_symop_id
_space_group_symop_operation_xyz
1 x,y,z
2 -x,-y,-z

loop_
_atom_site_label
_atom_site_type_symbol
_atom_site_fract_x
_atom_site_fract_y
_atom_site_fract_z
_atom_site_occupancy
_atom_site_symmetry_multiplicity
_atom_site_Wyckoff_symbol
_atom_site_attached_hydrogens
_atom_site_calc_flag
_atom_site_thermal_displace_type
_atom_site_U_iso_or_equiv
Fe1 Fe 0.4692 0.4968 0.2777 1.000 2 i ? d ? ?
Fe2 Fe -0.0266 0.4956 0.2872 1.000 2 i ? d ? ?
O1 O -0.2750 0.4948 0.2150 1.000 2 i ? d ? ?
O2 O 0.2163 0.5042 0.3580 1.000 2 i ? d ? ?
O11 O 0.1170 0.3831 0.5789 1.000 2 i ? d ? ?
O12 O 0.3906 0.3276 0.6108 1.000 2 i ? d ? ?
O21 O 0.5325 0.3616 0.3434 1.000 2 i ? d ? ?
O22 O 0.8229 0.3159 0.2936 1.000 2 i ? d ? ?
O23 O 0.1047 -0.3454 0.2275 1.000 2 i ? d ? ?
O24 O 0.4030 -0.3875 0.1996 1.000 2 i ? d ? ?
O31 O -0.0432 -0.3706 -0.1399 1.000 2 i ? d ? ?
O32 O -0.3365 -0.3300 -0.1573 1.000 2 i ? d ? ?
C11 C 0.0984 0.1377 0.5368 1.000 2 i ? d ? ?
C12 C -0.0999 0.0990 0.5037 1.000 2 i ? d ? ?
C13 C -0.1982 -0.0387 0.4670 1.000 2 i ? d ? ?
C17 C 0.2082 0.2915 0.5778 1.000 2 i ? d ? ?
H12 H -0.1713 0.1698 0.5064 1.000 2 i ? d ? ?
H13 H -0.3400 -0.0665 0.4433 1.000 2 i ? d ? ?
C21 C 0.5491 0.1247 0.2866 1.000 2 i ? d ? ?
C22 C 0.3480 0.0791 0.2966 1.000 2 i ? d ? ?
C23 C 0.2647 -0.0595 0.2760 1.000 2 i ? d ? ?
C24 C 0.3824 -0.1524 0.2454 1.000 2 i ? d ? ?
C25 C 0.5835 -0.1068 0.2354 1.000 2 i ? d ? ?
C26 C 0.6668 0.0318 0.2561 1.000 2 i ? d ? ?
C27 C 0.6391 0.2745 0.3089 1.000 2 i ? d ? ?
C28 C 0.2924 -0.3022 0.2231 1.000 2 i ? d ? ?
H22 H 0.2637 0.1455 0.3184 1.000 2 i ? d ? ?
H23 H 0.1208 -0.0922 0.2831 1.000 2 i ? d ? ?
H25 H 0.6678 -0.1732 0.2136 1.000 2 i ? d ? ?
H26 H 0.8107 0.0645 0.2489 1.000 2 i ? d ? ?
C31 C -0.0745 -0.1373 -0.0583 1.000 2 i ? d ? ?
C32 C 0.1226 -0.0898 -0.0225 1.000 2 i ? d ? ?
C33 C 0.1970 0.0476 0.0358 1.000 2 i ? d ? ?
C37 C -0.1554 -0.2867 -0.1216 1.000 2 i ? d ? ?
H32 H 0.2103 -0.1540 -0.0385 1.000 2 i ? d ? ?
H33 H 0.3380 0.0816 0.0614 1.000 2 i ? d ? ?

loop_
_atom_type_symbol
_atom_type_oxidation_number
_atom_type_radius_bond
Fe ? 1.200
O ? 0.660
C ? 0.860
H ? 0.230
